data_4514539
loop_
_publ_author_name
'Kang, Jiajia'
'Ni, Jun'
'Su, Mengmeng'
'Li, Yanqin'
'Zhang, Jianjun'
'Zhou, Huajun'
'Chen, Zhong-Ning'

_publ_section_title
;
 Facile and Equipment-Free Data Encryption and Decryption by
 Self-Encrypting Pt(II) Complex.
;
_journal_issue 14
_journal_name_full 'ACS applied materials &amp; interfaces'
_journal_page_first 13350
_journal_page_last 13358
_journal_paper_doi 10.1021/acsami.8b21221
_journal_volume 11
_journal_year 2019
_chemical_formula_sum 'C36.5 H33 Br2 Cl N2 Pt Si2'
_chemical_formula_weight 946.19
_space_group_IT_number 2
_space_group_name_Hall '-P 1'
_space_group_name_H-M_alt 'P -1'
_symmetry_cell_setting triclinic
_symmetry_space_group_name_Hall '-P 1'
_symmetry_space_group_name_H-M 'P -1'
_atom_sites_solution_hydrogens geom
_atom_sites_solution_primary direct
_atom_sites_solution_secondary difmap
_audit_creation_method SHELXL-97
_cell_angle_alpha 75.309(2)
_cell_angle_beta 80.795(2)
_cell_angle_gamma 67.378(2)
_cell_formula_units_Z 4
_cell_length_a 13.8249(18)
_cell_length_b 14.5831(19)
_cell_length_c 20.362(3)
_cell_measurement_reflns_used 6453
_cell_measurement_temperature 210(2)
_cell_measurement_theta_max 27.96
_cell_measurement_theta_min 2.53
_cell_volume 3656.5(9)
_computing_cell_refinement 'Bruker SMART'
_computing_data_collection 'Bruker SMART'
_computing_data_reduction 'Bruker SAINT'
_computing_molecular_graphics 'Bruker SHELXTL'
_computing_publication_material 'Bruker SHELXTL'
_computing_structure_refinement 'SHELXL-97 (Sheldrick, 1997)'
_computing_structure_solution 'SHELXS-97 (Sheldrick, 1990)'
_diffrn_ambient_temperature 210(2)
_diffrn_measured_fraction_theta_full 0.979
_diffrn_measured_fraction_theta_max 0.979
_diffrn_measurement_device_type 'Bruker Smart APEX II'
_diffrn_measurement_method 'phi and omega scans'
_diffrn_radiation_monochromator graphite
_diffrn_radiation_source 'fine-focus sealed tube'
_diffrn_radiation_type MoK\a
_diffrn_radiation_wavelength 0.71073
_diffrn_reflns_av_R_equivalents 0.0311
_diffrn_reflns_av_sigmaI/netI 0.0591
_diffrn_reflns_limit_h_max 16
_diffrn_reflns_limit_h_min -16
_diffrn_reflns_limit_k_max 17
_diffrn_reflns_limit_k_min -10
_diffrn_reflns_limit_l_max 24
_diffrn_reflns_limit_l_min -24
_diffrn_reflns_number 19428
_diffrn_reflns_theta_full 25.00
_diffrn_reflns_theta_max 25.00
_diffrn_reflns_theta_min 1.67
_exptl_absorpt_coefficient_mu 6.189
_exptl_absorpt_correction_T_max 0.298
_exptl_absorpt_correction_T_min 0.212
_exptl_absorpt_correction_type multi-scan
_exptl_absorpt_process_details 'SADABS (Sheldrick, 1996)'
_exptl_crystal_colour Yellow
_exptl_crystal_density_diffrn 1.719
_exptl_crystal_density_method 'not measured'
_exptl_crystal_description block
_exptl_crystal_F_000 1836
_exptl_crystal_size_max 0.25
_exptl_crystal_size_mid 0.20
_exptl_crystal_size_min 0.20
_refine_diff_density_max 2.216
_refine_diff_density_min -1.515
_refine_diff_density_rms 0.141
_refine_ls_extinction_method none
_refine_ls_goodness_of_fit_ref 1.013
_refine_ls_hydrogen_treatment constr
_refine_ls_matrix_type full
_refine_ls_number_parameters 802
_refine_ls_number_reflns 12627
_refine_ls_number_restraints 0
_refine_ls_restrained_S_all 1.013
_refine_ls_R_factor_all 0.0491
_refine_ls_R_factor_gt 0.0355
_refine_ls_shift/su_max 0.002
_refine_ls_shift/su_mean 0.000
_refine_ls_structure_factor_coef Fsqd
_refine_ls_weighting_details 'calc w=1/[\s^2^(Fo^2^)+(0.0368P)^2^+0.0000P] where P=(Fo^2^+2Fc^2^)/3'
_refine_ls_weighting_scheme calc
_refine_ls_wR_factor_gt 0.0799
_refine_ls_wR_factor_ref 0.0866
_reflns_number_gt 10132
_reflns_number_total 12627
_reflns_threshold_expression >2sigma(I)
_cod_data_source_file am8b21221_si_002.cif
_cod_data_source_block a
_cod_depositor_comments
;
The following automatic conversions were performed:

'_exptl_absorpt_correction_type' value 'Multi-scan' changed to
'multi-scan' according to
/home/data/users/saulius/crontab/automatic-downloads/current/ACS/lib/dictionaries/cif_core.dic
dictionary named 'cif_core.dic' version 2.4.2 from 2011-04-26.

Automatic conversion script
Id: cif_fix_values 4973 2017-02-22 13:04:09Z antanas 

2020-07-21
Z value and formula fixed to values more according to usual
chemical conventions.                 miguel
;
_cod_original_formula_sum 'C73 H66 Br4 Cl2 N4 Pt2 Si4'
_cod_original_formula_weight 1892.38
_cod_original_formula_units_Z 2
_cod_original_cell_volume 3656.5(8)
_cod_original_sg_symbol_H-M P-1
_cod_database_code 4514539

loop_
_symmetry_equiv_pos_as_xyz
'x, y, z'
'-x, -y, -z'

loop_
_atom_site_label
_atom_site_type_symbol
_atom_site_fract_x
_atom_site_fract_y
_atom_site_fract_z
_atom_site_U_iso_or_equiv
_atom_site_adp_type
_atom_site_occupancy
_atom_site_symmetry_multiplicity
_atom_site_calc_flag
_atom_site_refinement_flags
Cl1 Cl 0.03410(11) 0.50296(10) 0.39688(7) 0.0545(4) Uani 1 1 d .
N3 N 0.4552(3) 0.1481(2) 0.49296(15) 0.0189(8) Uani 1 1 d .
C72 C 0.8399(4) -0.1238(3) 0.7637(2) 0.0324(13) Uani 1 1 d .
H72 H 0.8417 -0.1719 0.7405 0.039 Uiso 1 1 calc R
C64 C 0.9348(3) -0.0238(3) 0.4347(2) 0.0272(12) Uani 1 1 d .
H64 H 0.9435 -0.0164 0.4772 0.033 Uiso 1 1 calc R
C42 C 0.4826(3) 0.1425(3) 0.42784(17) 0.0238(11) Uani 1 1 d .
H42 H 0.5506 0.1022 0.4157 0.029 Uiso 1 1 calc R
C70 C 0.9088(4) -0.0811(3) 0.8475(2) 0.0346(13) Uani 1 1 d .
H70 H 0.9577 -0.0980 0.8792 0.042 Uiso 1 1 calc R
C66 C 0.6930(3) 0.0033(3) 0.69666(19) 0.0259(11) Uani 1 1 d .
C44 C 0.3112(3) 0.2548(3) 0.3964(2) 0.0284(11) Uani 1 1 d .
H44 H 0.2622 0.2909 0.3639 0.034 Uiso 1 1 calc R
C49 C 0.2231(4) 0.2614(3) 0.68035(19) 0.0285(12) Uani 1 1 d .
H49 H 0.1584 0.2984 0.6993 0.034 Uiso 1 1 calc R
C45 C 0.2828(4) 0.2609(3) 0.46324(19) 0.0278(12) Uani 1 1 d .
H45 H 0.2150 0.3005 0.4762 0.033 Uiso 1 1 calc R
C71 C 0.9133(4) -0.1503(4) 0.8108(2) 0.0404(15) Uani 1 1 d .
H71 H 0.9654 -0.2147 0.8177 0.048 Uiso 1 1 calc R
C53 C 0.2687(3) 0.1784(3) 0.8547(2) 0.0286(12) Uani 1 1 d .
C62 C 1.0064(3) -0.0478(3) 0.3226(2) 0.0290(12) Uani 1 1 d .
H62 H 1.0615 -0.0550 0.2891 0.035 Uiso 1 1 calc R
C50 C 0.3062(3) 0.1996(3) 0.72177(19) 0.0250(11) Uani 1 1 d .
C68 C 0.7588(3) 0.0419(3) 0.78864(18) 0.0244(11) Uani 1 1 d .
H68 H 0.7072 0.1065 0.7819 0.029 Uiso 1 1 calc R
C52 C 0.2893(3) 0.1890(3) 0.79459(19) 0.0263(11) Uani 1 1 d .
C67 C 0.7634(3) -0.0265(3) 0.75018(19) 0.0239(11) Uani 1 1 d .
C69 C 0.8301(3) 0.0141(3) 0.83631(18) 0.0262(11) Uani 1 1 d .
C46 C 0.3563(3) 0.2074(3) 0.51109(18) 0.0192(10) Uani 1 1 d .
C63 C 1.0169(3) -0.0326(3) 0.3859(2) 0.0273(12) Uani 1 1 d .
H63 H 1.0789 -0.0285 0.3948 0.033 Uiso 1 1 calc R
C60 C 0.8290(3) -0.0416(3) 0.35960(19) 0.0250(11) Uani 1 1 d .
H60A H 0.7670 -0.0454 0.3504 0.030 Uiso 1 1 calc R
C47 C 0.3354(3) 0.2104(3) 0.58391(18) 0.0214(11) Uani 1 1 d .
C48 C 0.2388(3) 0.2666(3) 0.6117(2) 0.0280(12) Uani 1 1 d .
H48 H 0.1847 0.3077 0.5836 0.034 Uiso 1 1 calc R
C43 C 0.4109(4) 0.1961(3) 0.37683(18) 0.0264(11) Uani 1 1 d .
C59 C 0.8395(3) -0.0254(3) 0.42311(19) 0.0235(11) Uani 1 1 d .
C58 C 0.7514(3) -0.0059(3) 0.47295(19) 0.0238(11) Uani 1 1 d .
N4 N 0.4161(3) 0.1529(2) 0.62310(15) 0.0215(9) Uani 1 1 d .
C61 C 0.9136(3) -0.0518(3) 0.31115(19) 0.0252(11) Uani 1 1 d .
C57 C 0.6780(3) 0.0223(3) 0.51370(18) 0.0212(11) Uani 1 1 d .
C65 C 0.6418(3) 0.0283(3) 0.64871(19) 0.0226(11) Uani 1 1 d .
Pt1 Pt 0.457805(12) 0.410803(11) 0.435708(7) 0.01806(4) Uani 1 1 d .
Pt2 Pt 0.554813(12) 0.080267(11) 0.571391(7) 0.01759(4) Uani 1 1 d .
Br2 Br -0.07842(4) 0.79807(3) 0.59583(2) 0.03601(13) Uani 1 1 d .
Br3 Br 0.89942(4) -0.07400(4) 0.22572(2) 0.04409(14) Uani 1 1 d .
Br4 Br 0.82657(4) 0.10901(4) 0.88624(2) 0.04232(14) Uani 1 1 d .
Br1 Br 0.14816(5) 0.39326(4) 0.13707(3) 0.05448(16) Uani 1 1 d .
Si4 Si 0.22569(10) 0.15449(10) 0.94615(6) 0.0311(3) Uani 1 1 d .
Si1 Si 0.77884(10) 0.35254(10) 0.05582(6) 0.0307(3) Uani 1 1 d .
N1 N 0.5936(3) 0.3376(2) 0.38123(15) 0.0208(9) Uani 1 1 d .
N2 N 0.5610(3) 0.3396(2) 0.51182(15) 0.0173(8) Uani 1 1 d .
C21 C 0.3689(3) 0.4662(3) 0.35853(19) 0.0219(10) Uani 1 1 d .
C29 C 0.3414(3) 0.4745(3) 0.49694(19) 0.0225(11) Uani 1 1 d .
C23 C 0.2437(3) 0.5267(3) 0.25893(19) 0.0251(11) Uani 1 1 d .
C25 C 0.1598(4) 0.4896(3) 0.1804(2) 0.0313(12) Uani 1 1 d .
C7 C 0.7010(3) 0.2953(3) 0.28042(19) 0.0230(11) Uani 1 1 d .
C6 C 0.6056(3) 0.3454(3) 0.31313(18) 0.0242(11) Uani 1 1 d .
H6 H 0.5485 0.3855 0.2873 0.029 Uiso 1 1 calc R
C4 C 0.7355(3) 0.3253(3) 0.1473(2) 0.0275(12) Uani 1 1 d .
C30 C 0.2779(3) 0.5103(3) 0.5403(2) 0.0232(11) Uani 1 1 d .
C36 C 0.2124(4) 0.5089(3) 0.6619(2) 0.0342(13) Uani 1 1 d .
H36 H 0.2713 0.4520 0.6755 0.041 Uiso 1 1 calc R
C13 C 0.7097(3) 0.2366(3) 0.60668(19) 0.0248(11) Uani 1 1 d .
H13 H 0.7602 0.2023 0.6383 0.030 Uiso 1 1 calc R
C11 C 0.6589(3) 0.2808(3) 0.49209(18) 0.0189(10) Uani 1 1 d .
C9 C 0.7712(3) 0.2245(3) 0.39004(19) 0.0251(11) Uani 1 1 d .
H9 H 0.8266 0.1830 0.4170 0.030 Uiso 1 1 calc R
C12 C 0.7350(3) 0.2293(3) 0.53873(18) 0.0231(11) Uani 1 1 d .
H12 H 0.8025 0.1903 0.5247 0.028 Uiso 1 1 calc R
C31 C 0.2017(3) 0.5524(3) 0.59248(19) 0.0246(11) Uani 1 1 d .
C10 C 0.6768(3) 0.2792(3) 0.41938(18) 0.0204(10) Uani 1 1 d .
C33 C 0.0391(3) 0.6792(3) 0.6240(2) 0.0246(11) Uani 1 1 d .
C15 C 0.5364(3) 0.3461(3) 0.57782(18) 0.0220(11) Uani 1 1 d .
H15 H 0.4688 0.3861 0.5910 0.026 Uiso 1 1 calc R
C32 C 0.1132(3) 0.6404(3) 0.5743(2) 0.0257(11) Uani 1 1 d .
H32 H 0.1046 0.6725 0.5287 0.031 Uiso 1 1 calc R
C14 C 0.6102(3) 0.2943(3) 0.62667(18) 0.0224(11) Uani 1 1 d .
C24 C 0.2354(3) 0.4569(3) 0.22648(19) 0.0280(12) Uani 1 1 d .
H24 H 0.2802 0.3893 0.2357 0.034 Uiso 1 1 calc R
C28 C 0.1768(4) 0.6288(3) 0.2420(2) 0.0341(13) Uani 1 1 d .
H28 H 0.1829 0.6770 0.2618 0.041 Uiso 1 1 calc R
C22 C 0.3164(3) 0.4938(3) 0.3109(2) 0.0268(11) Uani 1 1 d .
C5 C 0.7152(3) 0.3108(3) 0.2074(2) 0.0256(11) Uani 1 1 d .
C34 C 0.0501(4) 0.6343(3) 0.6917(2) 0.0330(13) Uani 1 1 d .
H34 H -0.0007 0.6612 0.7245 0.040 Uiso 1 1 calc R
C35 C 0.1368(4) 0.5495(4) 0.7104(2) 0.0385(14) Uani 1 1 d .
H35 H 0.1447 0.5188 0.7562 0.046 Uiso 1 1 calc R
C26 C 0.0917(4) 0.5883(4) 0.1648(2) 0.0411(14) Uani 1 1 d .
H26 H 0.0404 0.6077 0.1343 0.049 Uiso 1 1 calc R
C8 C 0.7841(3) 0.2311(3) 0.32035(19) 0.0249(11) Uani 1 1 d .
H8 H 0.8474 0.1931 0.3004 0.030 Uiso 1 1 calc R
C27 C 0.1017(4) 0.6576(4) 0.1957(2) 0.0461(16) Uani 1 1 d .
H27 H 0.0571 0.7251 0.1853 0.055 Uiso 1 1 calc R
Si3 Si 0.50800(11) 0.17530(10) 0.15920(5) 0.0302(3) Uani 1 1 d .
Si2 Si 0.49199(10) 0.33227(10) 0.83951(5) 0.0295(3) Uani 1 1 d .
Cl2 Cl 0.03399(11) 0.70189(9) 0.39943(6) 0.0476(4) Uani 1 1 d .
C17 C 0.5470(4) 0.3097(3) 0.7537(2) 0.0318(13) Uani 1 1 d .
C41 C 0.4441(4) 0.1888(3) 0.3072(2) 0.0321(12) Uani 1 1 d .
C16 C 0.5767(3) 0.3029(3) 0.69589(19) 0.0256(11) Uani 1 1 d .
C40 C 0.4694(4) 0.1847(3) 0.2492(2) 0.0341(13) Uani 1 1 d .
C01 C 0.0994(4) 0.5692(3) 0.4222(2) 0.0342(13) Uani 1 1 d .
H01A H 0.1703 0.5512 0.4011 0.041 Uiso 1 1 calc R
H01B H 0.1038 0.5490 0.4712 0.041 Uiso 1 1 calc R
C18 C 0.3499(4) 0.4076(3) 0.8323(2) 0.0423(15) Uani 1 1 d .
H18A H 0.3168 0.3686 0.8192 0.063 Uiso 1 1 calc R
H18B H 0.3410 0.4691 0.7986 0.063 Uiso 1 1 calc R
H18C H 0.3185 0.4240 0.8754 0.063 Uiso 1 1 calc R
C2 C 0.8070(5) 0.2392(4) 0.0209(2) 0.0572(18) Uani 1 1 d .
H2A H 0.8618 0.1829 0.0448 0.086 Uiso 1 1 calc R
H2B H 0.8292 0.2527 -0.0266 0.086 Uiso 1 1 calc R
H2C H 0.7447 0.2230 0.0262 0.086 Uiso 1 1 calc R
C37 C 0.6504(4) 0.1012(4) 0.1536(3) 0.0520(17) Uani 1 1 d .
H37A H 0.6639 0.0340 0.1810 0.078 Uiso 1 1 calc R
H37B H 0.6873 0.1341 0.1697 0.078 Uiso 1 1 calc R
H37C H 0.6739 0.0970 0.1071 0.078 Uiso 1 1 calc R
C54 C 0.3319(4) 0.0467(4) 0.9925(2) 0.0380(14) Uani 1 1 d .
H54A H 0.3924 0.0652 0.9895 0.057 Uiso 1 1 calc R
H54B H 0.3503 -0.0114 0.9727 0.057 Uiso 1 1 calc R
H54C H 0.3082 0.0306 1.0395 0.057 Uiso 1 1 calc R
C1 C 0.6733(4) 0.4619(4) 0.0093(2) 0.0467(16) Uani 1 1 d .
H1A H 0.6118 0.4450 0.0129 0.070 Uiso 1 1 calc R
H1B H 0.6968 0.4771 -0.0378 0.070 Uiso 1 1 calc R
H1C H 0.6567 0.5201 0.0287 0.070 Uiso 1 1 calc R
C51 C 0.4018(3) 0.1472(3) 0.69087(18) 0.0232(11) Uani 1 1 d .
H51 H 0.4577 0.1071 0.7177 0.028 Uiso 1 1 calc R
C55 C 0.1066(4) 0.1229(4) 0.9504(2) 0.0533(17) Uani 1 1 d .
H55A H 0.0531 0.1798 0.9260 0.080 Uiso 1 1 calc R
H55B H 0.0815 0.1073 0.9971 0.080 Uiso 1 1 calc R
H55C H 0.1238 0.0651 0.9305 0.080 Uiso 1 1 calc R
C56 C 0.1968(5) 0.2709(4) 0.9781(2) 0.0590(18) Uani 1 1 d .
H56A H 0.2603 0.2844 0.9753 0.089 Uiso 1 1 calc R
H56B H 0.1691 0.2615 1.0247 0.089 Uiso 1 1 calc R
H56C H 0.1462 0.3273 0.9510 0.089 Uiso 1 1 calc R
C19 C 0.5120(4) 0.2092(4) 0.8996(2) 0.0457(16) Uani 1 1 d .
H19A H 0.4756 0.1738 0.8856 0.069 Uiso 1 1 calc R
H19B H 0.4852 0.2207 0.9444 0.069 Uiso 1 1 calc R
H19C H 0.5857 0.1690 0.8999 0.069 Uiso 1 1 calc R
C20 C 0.5607(4) 0.4032(4) 0.8653(2) 0.0535(16) Uani 1 1 d .
H20A H 0.5492 0.4670 0.8337 0.080 Uiso 1 1 calc R
H20B H 0.6346 0.3640 0.8656 0.080 Uiso 1 1 calc R
H20C H 0.5338 0.4152 0.9101 0.080 Uiso 1 1 calc R
C39 C 0.4782(4) 0.3056(4) 0.1064(2) 0.0495(17) Uani 1 1 d .
H39A H 0.5188 0.3377 0.1197 0.074 Uiso 1 1 calc R
H39B H 0.4048 0.3443 0.1129 0.074 Uiso 1 1 calc R
H39C H 0.4957 0.3021 0.0593 0.074 Uiso 1 1 calc R
C3 C 0.8986(4) 0.3830(4) 0.0502(2) 0.0535(17) Uani 1 1 d .
H3A H 0.9522 0.3259 0.0746 0.080 Uiso 1 1 calc R
H3B H 0.8826 0.4410 0.0697 0.080 Uiso 1 1 calc R
H3C H 0.9233 0.3979 0.0033 0.080 Uiso 1 1 calc R
C38 C 0.4325(4) 0.1109(5) 0.1347(2) 0.0603(17) Uani 1 1 d .
H38A H 0.4490 0.0436 0.1624 0.090 Uiso 1 1 calc R
H38B H 0.4502 0.1068 0.0877 0.090 Uiso 1 1 calc R
H38C H 0.3587 0.1486 0.1411 0.090 Uiso 1 1 calc R

loop_
_atom_site_aniso_label
_atom_site_aniso_U_11
_atom_site_aniso_U_22
_atom_site_aniso_U_33
_atom_site_aniso_U_23
_atom_site_aniso_U_13
_atom_site_aniso_U_12
Cl1 0.0512(8) 0.0515(7) 0.0737(8) -0.0197(6) -0.0117(7) -0.0257(7)
N3 0.0191(18) 0.0207(16) 0.0197(15) -0.0063(13) -0.0069(13) -0.0069(15)
C72 0.038(3) 0.026(2) 0.029(2) -0.0088(18) -0.010(2) -0.003(2)
C64 0.032(3) 0.026(2) 0.022(2) -0.0057(17) -0.0026(18) -0.009(2)
C42 0.034(2) 0.023(2) 0.0154(18) -0.0080(16) 0.0048(17) -0.0114(19)
C70 0.037(3) 0.043(3) 0.020(2) -0.0041(19) -0.0093(19) -0.008(2)
C66 0.030(2) 0.029(2) 0.021(2) -0.0079(17) 0.0043(18) -0.013(2)
C44 0.031(2) 0.037(2) 0.023(2) -0.0007(18) -0.0102(18) -0.017(2)
C49 0.029(3) 0.029(2) 0.024(2) -0.0082(17) 0.0014(18) -0.006(2)
C45 0.027(2) 0.032(2) 0.022(2) -0.0036(17) -0.0020(18) -0.009(2)
C71 0.047(3) 0.033(3) 0.029(2) -0.002(2) -0.016(2) 0.002(3)
C53 0.025(2) 0.032(2) 0.025(2) -0.0087(18) -0.0029(18) -0.005(2)
C62 0.024(2) 0.031(2) 0.029(2) -0.0050(18) 0.0055(19) -0.011(2)
C50 0.030(2) 0.027(2) 0.0180(19) -0.0065(16) 0.0021(17) -0.011(2)
C68 0.022(2) 0.029(2) 0.0184(19) -0.0033(17) 0.0046(17) -0.008(2)
C52 0.029(2) 0.026(2) 0.021(2) -0.0082(17) 0.0043(18) -0.008(2)
C67 0.024(2) 0.030(2) 0.0174(19) -0.0053(16) 0.0059(17) -0.012(2)
C69 0.030(2) 0.038(2) 0.0172(18) -0.0146(17) 0.0071(17) -0.016(2)
C46 0.023(2) 0.022(2) 0.0166(18) -0.0025(15) 0.0010(16) -0.0135(18)
C63 0.017(2) 0.026(2) 0.037(2) -0.0024(18) -0.0055(18) -0.0073(19)
C60 0.020(2) 0.032(2) 0.027(2) -0.0129(17) -0.0015(17) -0.0088(19)
C47 0.027(2) 0.022(2) 0.0143(18) -0.0002(15) -0.0024(16) -0.0093(19)
C48 0.022(2) 0.035(2) 0.023(2) -0.0049(18) -0.0007(18) -0.006(2)
C43 0.043(3) 0.025(2) 0.0128(18) -0.0002(16) -0.0006(18) -0.017(2)
C59 0.022(2) 0.017(2) 0.029(2) -0.0089(16) 0.0018(18) -0.0023(19)
C58 0.020(2) 0.024(2) 0.027(2) -0.0083(17) -0.0024(17) -0.0057(19)
N4 0.0227(19) 0.0228(17) 0.0169(16) -0.0044(13) 0.0061(14) -0.0085(16)
C61 0.028(2) 0.024(2) 0.0201(19) -0.0067(17) 0.0008(18) -0.006(2)
C57 0.022(2) 0.019(2) 0.0178(18) -0.0064(16) 0.0010(17) -0.0017(19)
C65 0.024(2) 0.023(2) 0.0207(19) -0.0050(16) 0.0002(17) -0.0089(19)
Pt1 0.01875(8) 0.01887(8) 0.01636(7) -0.00481(6) -0.00109(6) -0.00593(7)
Pt2 0.01957(8) 0.01956(8) 0.01349(7) -0.00493(6) 0.00075(6) -0.00672(7)
Br2 0.0293(3) 0.0316(2) 0.0404(2) -0.01172(19) -0.0002(2) -0.0021(2)
Br3 0.0413(3) 0.0662(3) 0.0278(2) -0.0238(2) 0.0045(2) -0.0165(3)
Br4 0.0477(3) 0.0509(3) 0.0397(2) -0.0235(2) 0.0018(2) -0.0231(2)
Br1 0.0758(4) 0.0593(3) 0.0451(3) -0.0171(2) -0.0146(3) -0.0345(3)
Si4 0.0312(7) 0.0436(7) 0.0164(5) -0.0097(5) 0.0029(5) -0.0108(6)
Si1 0.0299(7) 0.0389(7) 0.0180(5) -0.0077(5) 0.0006(5) -0.0065(6)
N1 0.0243(19) 0.0170(17) 0.0184(16) -0.0055(13) -0.0001(14) -0.0039(15)
N2 0.0170(17) 0.0187(16) 0.0196(15) -0.0068(13) -0.0041(13) -0.0072(14)
C21 0.017(2) 0.028(2) 0.0234(19) -0.0087(16) -0.0033(17) -0.0083(19)
C29 0.018(2) 0.027(2) 0.0203(19) -0.0053(16) -0.0007(17) -0.0057(19)
C23 0.024(2) 0.029(2) 0.0196(19) -0.0021(17) -0.0007(17) -0.009(2)
C25 0.032(3) 0.039(3) 0.023(2) -0.0087(18) 0.0003(19) -0.013(2)
C7 0.031(2) 0.022(2) 0.0211(19) -0.0052(16) -0.0007(17) -0.0149(19)
C6 0.029(2) 0.029(2) 0.0177(19) -0.0070(16) -0.0024(17) -0.013(2)
C4 0.029(2) 0.031(2) 0.022(2) -0.0084(17) 0.0008(18) -0.011(2)
C30 0.018(2) 0.021(2) 0.034(2) -0.0025(17) -0.0039(18) -0.0118(18)
C36 0.035(3) 0.034(3) 0.028(2) -0.0092(19) -0.001(2) -0.004(2)
C13 0.030(2) 0.023(2) 0.021(2) 0.0014(16) -0.0049(18) -0.010(2)
C11 0.022(2) 0.0142(19) 0.0226(19) -0.0009(15) -0.0043(16) -0.0097(17)
C9 0.030(2) 0.019(2) 0.026(2) -0.0054(17) -0.0006(18) -0.008(2)
C12 0.020(2) 0.025(2) 0.0201(19) -0.0021(16) 0.0015(17) -0.0052(19)
C31 0.022(2) 0.028(2) 0.025(2) -0.0120(17) 0.0037(17) -0.0087(19)
C10 0.028(2) 0.0151(19) 0.0191(19) -0.0033(15) 0.0000(17) -0.0095(18)
C33 0.025(2) 0.018(2) 0.030(2) -0.0104(17) -0.0018(18) -0.0042(19)
C15 0.030(2) 0.021(2) 0.0175(19) -0.0087(15) 0.0060(17) -0.0109(19)
C32 0.028(2) 0.026(2) 0.025(2) -0.0044(17) -0.0022(18) -0.013(2)
C14 0.034(2) 0.023(2) 0.0115(18) -0.0032(15) 0.0008(17) -0.0118(19)
C24 0.028(2) 0.028(2) 0.025(2) -0.0046(18) 0.0005(18) -0.010(2)
C28 0.037(3) 0.027(2) 0.034(2) -0.0080(19) -0.010(2) -0.002(2)
C22 0.023(2) 0.031(2) 0.026(2) -0.0080(18) 0.0002(18) -0.008(2)
C5 0.026(2) 0.022(2) 0.028(2) -0.0099(17) 0.0017(18) -0.007(2)
C34 0.033(3) 0.036(3) 0.026(2) -0.0126(19) 0.0070(19) -0.007(2)
C35 0.041(3) 0.045(3) 0.025(2) -0.001(2) 0.000(2) -0.015(3)
C26 0.040(3) 0.045(3) 0.032(2) 0.000(2) -0.018(2) -0.007(3)
C8 0.022(2) 0.025(2) 0.027(2) -0.0122(17) 0.0038(18) -0.0061(19)
C27 0.048(3) 0.034(3) 0.038(3) -0.001(2) -0.014(2) 0.005(3)
Si3 0.0345(7) 0.0372(7) 0.0179(5) -0.0073(5) -0.0005(5) -0.0115(6)
Si2 0.0347(7) 0.0370(7) 0.0173(5) -0.0087(5) 0.0010(5) -0.0129(6)
Cl2 0.0548(8) 0.0301(6) 0.0532(7) -0.0068(5) -0.0155(6) -0.0068(6)
C17 0.034(3) 0.033(2) 0.026(2) -0.0023(18) -0.0081(19) -0.009(2)
C41 0.044(3) 0.032(2) 0.021(2) -0.0053(18) -0.0064(19) -0.014(2)
C16 0.032(2) 0.027(2) 0.021(2) -0.0052(17) -0.0032(18) -0.014(2)
C40 0.041(3) 0.034(2) 0.025(2) -0.0049(19) -0.007(2) -0.011(2)
C01 0.026(3) 0.033(2) 0.043(3) -0.011(2) -0.008(2) -0.005(2)
C18 0.053(3) 0.033(3) 0.040(3) -0.006(2) -0.006(2) -0.015(3)
C2 0.070(4) 0.058(3) 0.039(3) -0.028(2) 0.015(3) -0.015(3)
C37 0.048(3) 0.035(3) 0.072(4) -0.013(3) -0.003(3) -0.014(3)
C54 0.039(3) 0.043(3) 0.029(2) -0.005(2) -0.003(2) -0.013(2)
C1 0.050(3) 0.053(3) 0.032(2) -0.005(2) -0.004(2) -0.014(3)
C51 0.030(2) 0.023(2) 0.0185(19) -0.0040(16) -0.0037(17) -0.0105(19)
C55 0.042(3) 0.088(4) 0.029(2) -0.006(3) -0.001(2) -0.028(3)
C56 0.067(4) 0.065(3) 0.044(3) -0.035(3) 0.013(3) -0.015(3)
C19 0.040(3) 0.057(3) 0.030(2) 0.008(2) -0.003(2) -0.018(3)
C20 0.043(3) 0.090(4) 0.045(3) -0.039(3) 0.011(2) -0.033(3)
C39 0.049(3) 0.054(3) 0.033(3) 0.006(2) -0.006(2) -0.013(3)
C3 0.049(3) 0.079(4) 0.033(3) -0.004(3) -0.003(2) -0.029(3)
C38 0.060(4) 0.107(4) 0.039(3) -0.038(3) 0.012(2) -0.049(3)

loop_
_atom_type_symbol
_atom_type_description
_atom_type_scat_dispersion_real
_atom_type_scat_dispersion_imag
_atom_type_scat_source
C C 0.0033 0.0016 'International Tables Vol C Tables 4.2.6.8 and 6.1.1.4'
H H 0.0000 0.0000 'International Tables Vol C Tables 4.2.6.8 and 6.1.1.4'
N N 0.0061 0.0033 'International Tables Vol C Tables 4.2.6.8 and 6.1.1.4'
Si Si 0.0817 0.0704 'International Tables Vol C Tables 4.2.6.8 and 6.1.1.4'
Cl Cl 0.1484 0.1585 'International Tables Vol C Tables 4.2.6.8 and 6.1.1.4'
Br Br -0.2901 2.4595 'International Tables Vol C Tables 4.2.6.8 and 6.1.1.4'
Pt Pt -1.7033 8.3905 'International Tables Vol C Tables 4.2.6.8 and 6.1.1.4'

loop_
_geom_angle_atom_site_label_1
_geom_angle_atom_site_label_2
_geom_angle_atom_site_label_3
_geom_angle
C42 N3 C46 119.6(3)
C42 N3 Pt2 125.4(3)
C46 N3 Pt2 114.9(2)
C71 C72 C67 121.4(4)
C71 C72 H72 119.3
C67 C72 H72 119.3
C63 C64 C59 122.6(4)
C63 C64 H64 118.7
C59 C64 H64 118.7
N3 C42 C43 121.7(4)
N3 C42 H42 119.2
C43 C42 H42 119.2
C71 C70 C69 118.7(4)
C71 C70 H70 120.6
C69 C70 H70 120.6
C65 C66 C67 174.5(5)
C45 C44 C43 120.8(4)
C45 C44 H44 119.6
C43 C44 H44 119.6
C48 C49 C50 119.0(4)
C48 C49 H49 120.5
C50 C49 H49 120.5
C44 C45 C46 119.2(4)
C44 C45 H45 120.4
C46 C45 H45 120.4
C70 C71 C72 119.9(4)
C70 C71 H71 120.0
C72 C71 H71 120.0
C52 C53 Si4 172.8(5)
C61 C62 C63 118.6(4)
C61 C62 H62 120.7
C63 C62 H62 120.7
C51 C50 C49 118.3(3)
C51 C50 C52 121.9(4)
C49 C50 C52 119.7(4)
C69 C68 C67 120.2(4)
C69 C68 H68 119.9
C67 C68 H68 119.9
C53 C52 C50 175.0(5)
C68 C67 C72 117.9(4)
C68 C67 C66 121.1(4)
C72 C67 C66 121.0(4)
C68 C69 C70 121.9(4)
C68 C69 Br4 120.0(3)
C70 C69 Br4 118.1(3)
N3 C46 C45 121.0(3)
N3 C46 C47 115.1(3)
C45 C46 C47 123.9(4)
C64 C63 C62 119.3(4)
C64 C63 H63 120.3
C62 C63 H63 120.3
C61 C60 C59 118.3(4)
C61 C60 H60A 120.8
C59 C60 H60A 120.8
N4 C47 C48 121.2(3)
N4 C47 C46 115.7(3)
C48 C47 C46 123.1(4)
C49 C48 C47 120.0(4)
C49 C48 H48 120.0
C47 C48 H48 120.0
C44 C43 C42 117.7(3)
C44 C43 C41 122.5(4)
C42 C43 C41 119.8(4)
C64 C59 C60 118.2(4)
C64 C59 C58 121.2(4)
C60 C59 C58 120.5(4)
C57 C58 C59 171.9(5)
C47 N4 C51 119.4(3)
C47 N4 Pt2 115.1(2)
C51 N4 Pt2 125.5(3)
C62 C61 C60 122.9(4)
C62 C61 Br3 118.8(3)
C60 C61 Br3 118.3(4)
C58 C57 Pt2 173.9(3)
C66 C65 Pt2 175.5(4)
C29 Pt1 C21 91.89(16)
C29 Pt1 N2 93.61(14)
C21 Pt1 N2 173.77(14)
C29 Pt1 N1 172.50(15)
C21 Pt1 N1 95.57(14)
N2 Pt1 N1 78.98(12)
C57 Pt2 C65 89.36(16)
C57 Pt2 N4 173.58(13)
C65 Pt2 N4 96.59(14)
C57 Pt2 N3 94.83(14)
C65 Pt2 N3 174.43(14)
N4 Pt2 N3 79.08(12)
C53 Si4 C56 108.5(2)
C53 Si4 C54 109.0(2)
C56 Si4 C54 110.5(2)
C53 Si4 C55 105.3(2)
C56 Si4 C55 112.1(3)
C54 Si4 C55 111.3(2)
C2 Si1 C3 111.0(3)
C2 Si1 C4 108.9(2)
C3 Si1 C4 107.1(2)
C2 Si1 C1 109.5(2)
C3 Si1 C1 110.6(3)
C4 Si1 C1 109.7(2)
C6 N1 C10 119.4(3)
C6 N1 Pt1 125.9(3)
C10 N1 Pt1 114.7(2)
C15 N2 C11 119.8(3)
C15 N2 Pt1 124.8(3)
C11 N2 Pt1 115.4(2)
C22 C21 Pt1 175.8(4)
C30 C29 Pt1 172.4(4)
C24 C23 C28 118.8(4)
C24 C23 C22 120.4(4)
C28 C23 C22 120.8(4)
C26 C25 C24 123.1(5)
C26 C25 Br1 118.2(4)
C24 C25 Br1 118.7(3)
C8 C7 C6 118.1(3)
C8 C7 C5 120.4(4)
C6 C7 C5 121.5(4)
N1 C6 C7 122.0(4)
N1 C6 H6 119.0
C7 C6 H6 119.0
C5 C4 Si1 173.4(5)
C29 C30 C31 179.6(5)
C35 C36 C31 120.9(4)
C35 C36 H36 119.5
C31 C36 H36 119.5
C14 C13 C12 119.7(4)
C14 C13 H13 120.2
C12 C13 H13 120.2
N2 C11 C12 120.6(3)
N2 C11 C10 115.2(3)
C12 C11 C10 124.2(4)
C10 C9 C8 120.2(4)
C10 C9 H9 119.9
C8 C9 H9 119.9
C11 C12 C13 119.6(4)
C11 C12 H12 120.2
C13 C12 H12 120.2
C36 C31 C32 117.6(4)
C36 C31 C30 122.3(4)
C32 C31 C30 120.0(3)
N1 C10 C9 120.9(3)
N1 C10 C11 115.7(3)
C9 C10 C11 123.4(4)
C34 C33 C32 121.4(4)
C34 C33 Br2 120.8(3)
C32 C33 Br2 117.8(3)
N2 C15 C14 121.5(4)
N2 C15 H15 119.3
C14 C15 H15 119.3
C33 C32 C31 120.0(4)
C33 C32 H32 120.0
C31 C32 H32 120.0
C13 C14 C15 118.9(3)
C13 C14 C16 123.2(4)
C15 C14 C16 117.9(4)
C25 C24 C23 119.0(4)
C25 C24 H24 120.5
C23 C24 H24 120.5
C27 C28 C23 119.9(5)
C27 C28 H28 120.0
C23 C28 H28 120.0
C21 C22 C23 173.8(5)
C4 C5 C7 173.8(5)
C35 C34 C33 119.3(4)
C35 C34 H34 120.3
C33 C34 H34 120.3
C34 C35 C36 120.7(4)
C34 C35 H35 119.7
C36 C35 H35 119.7
C25 C26 C27 117.8(4)
C25 C26 H26 121.1
C27 C26 H26 121.1
C9 C8 C7 119.2(4)
C9 C8 H8 120.4
C7 C8 H8 120.4
C26 C27 C28 121.4(4)
C26 C27 H27 119.3
C28 C27 H27 119.3
C38 Si3 C37 111.3(3)
C38 Si3 C40 108.3(2)
C37 Si3 C40 107.1(2)
C38 Si3 C39 110.7(3)
C37 Si3 C39 110.9(3)
C40 Si3 C39 108.4(2)
C19 Si2 C17 109.4(2)
C19 Si2 C18 110.6(2)
C17 Si2 C18 106.5(2)
C19 Si2 C20 110.6(2)
C17 Si2 C20 108.0(2)
C18 Si2 C20 111.6(2)
C16 C17 Si2 174.5(4)
C40 C41 C43 178.4(5)
C17 C16 C14 178.7(5)
C41 C40 Si3 178.5(5)
Cl1 C01 Cl2 111.7(2)
Cl1 C01 H01A 109.3
Cl2 C01 H01A 109.3
Cl1 C01 H01B 109.3
Cl2 C01 H01B 109.3
H01A C01 H01B 107.9
Si2 C18 H18A 109.5
Si2 C18 H18B 109.5
H18A C18 H18B 109.5
Si2 C18 H18C 109.5
H18A C18 H18C 109.5
H18B C18 H18C 109.5
Si1 C2 H2A 109.5
Si1 C2 H2B 109.5
H2A C2 H2B 109.5
Si1 C2 H2C 109.5
H2A C2 H2C 109.5
H2B C2 H2C 109.5
Si3 C37 H37A 109.5
Si3 C37 H37B 109.5
H37A C37 H37B 109.5
Si3 C37 H37C 109.5
H37A C37 H37C 109.5
H37B C37 H37C 109.5
Si4 C54 H54A 109.5
Si4 C54 H54B 109.5
H54A C54 H54B 109.5
Si4 C54 H54C 109.5
H54A C54 H54C 109.5
H54B C54 H54C 109.5
Si1 C1 H1A 109.5
Si1 C1 H1B 109.5
H1A C1 H1B 109.5
Si1 C1 H1C 109.5
H1A C1 H1C 109.5
H1B C1 H1C 109.5
N4 C51 C50 122.0(4)
N4 C51 H51 119.0
C50 C51 H51 119.0
Si4 C55 H55A 109.5
Si4 C55 H55B 109.5
H55A C55 H55B 109.5
Si4 C55 H55C 109.5
H55A C55 H55C 109.5
H55B C55 H55C 109.5
Si4 C56 H56A 109.5
Si4 C56 H56B 109.5
H56A C56 H56B 109.5
Si4 C56 H56C 109.5
H56A C56 H56C 109.5
H56B C56 H56C 109.5
Si2 C19 H19A 109.5
Si2 C19 H19B 109.5
H19A C19 H19B 109.5
Si2 C19 H19C 109.5
H19A C19 H19C 109.5
H19B C19 H19C 109.5
Si2 C20 H20A 109.5
Si2 C20 H20B 109.5
H20A C20 H20B 109.5
Si2 C20 H20C 109.5
H20A C20 H20C 109.5
H20B C20 H20C 109.5
Si3 C39 H39A 109.5
Si3 C39 H39B 109.5
H39A C39 H39B 109.5
Si3 C39 H39C 109.5
H39A C39 H39C 109.5
H39B C39 H39C 109.5
Si1 C3 H3A 109.5
Si1 C3 H3B 109.5
H3A C3 H3B 109.5
Si1 C3 H3C 109.5
H3A C3 H3C 109.5
H3B C3 H3C 109.5
Si3 C38 H38A 109.5
Si3 C38 H38B 109.5
H38A C38 H38B 109.5
Si3 C38 H38C 109.5
H38A C38 H38C 109.5
H38B C38 H38C 109.5

loop_
_geom_bond_atom_site_label_1
_geom_bond_atom_site_label_2
_geom_bond_distance
Cl1 C01 1.757(5)
N3 C42 1.334(4)
N3 C46 1.359(5)
N3 Pt2 2.068(3)
C72 C71 1.387(6)
C72 C67 1.397(6)
C72 H72 0.9300
C64 C63 1.373(6)
C64 C59 1.385(6)
C64 H64 0.9300
C42 C43 1.412(5)
C42 H42 0.9300
C70 C71 1.379(7)
C70 C69 1.386(6)
C70 H70 0.9300
C66 C65 1.195(6)
C66 C67 1.449(6)
C44 C45 1.370(5)
C44 C43 1.372(6)
C44 H44 0.9300
C49 C48 1.368(5)
C49 C50 1.404(6)
C49 H49 0.9300
C45 C46 1.382(5)
C45 H45 0.9300
C71 H71 0.9300
C53 C52 1.196(5)
C53 Si4 1.849(4)
C62 C61 1.366(7)
C62 C63 1.400(6)
C62 H62 0.9300
C50 C51 1.388(6)
C50 C52 1.441(5)
C68 C69 1.370(6)
C68 C67 1.394(6)
C68 H68 0.9300
C69 Br4 1.897(4)
C46 C47 1.473(5)
C63 H63 0.9300
C60 C61 1.392(6)
C60 C59 1.411(6)
C60 H60A 0.9300
C47 N4 1.345(5)
C47 C48 1.388(6)
C48 H48 0.9300
C43 C41 1.435(5)
C59 C58 1.441(6)
C58 C57 1.213(5)
N4 C51 1.348(5)
N4 Pt2 2.066(3)
C61 Br3 1.901(4)
C57 Pt2 1.937(4)
C65 Pt2 1.949(4)
Pt1 C29 1.950(4)
Pt1 C21 1.960(4)
Pt1 N2 2.066(3)
Pt1 N1 2.071(3)
Br2 C33 1.898(4)
Br1 C25 1.905(5)
Si4 C56 1.850(5)
Si4 C54 1.853(4)
Si4 C55 1.856(6)
Si1 C2 1.845(5)
Si1 C3 1.853(6)
Si1 C4 1.854(4)
Si1 C1 1.859(5)
N1 C6 1.350(5)
N1 C10 1.360(5)
N2 C15 1.351(4)
N2 C11 1.354(5)
C21 C22 1.197(6)
C29 C30 1.207(5)
C23 C24 1.393(6)
C23 C28 1.405(6)
C23 C22 1.439(6)
C25 C26 1.371(6)
C25 C24 1.379(6)
C7 C8 1.393(5)
C7 C6 1.394(6)
C7 C5 1.439(5)
C6 H6 0.9300
C4 C5 1.194(5)
C30 C31 1.446(5)
C36 C35 1.381(6)
C36 C31 1.400(5)
C36 H36 0.9300
C13 C14 1.368(6)
C13 C12 1.392(5)
C13 H13 0.9300
C11 C12 1.387(5)
C11 C10 1.466(5)
C9 C10 1.373(6)
C9 C8 1.385(5)
C9 H9 0.9300
C12 H12 0.9300
C31 C32 1.406(5)
C33 C34 1.372(5)
C33 C32 1.381(5)
C15 C14 1.397(5)
C15 H15 0.9300
C32 H32 0.9300
C14 C16 1.433(5)
C24 H24 0.9300
C28 C27 1.385(7)
C28 H28 0.9300
C34 C35 1.370(6)
C34 H34 0.9300
C35 H35 0.9300
C26 C27 1.377(7)
C26 H26 0.9300
C8 H8 0.9300
C27 H27 0.9300
Si3 C38 1.840(6)
Si3 C37 1.846(5)
Si3 C40 1.850(4)
Si3 C39 1.854(5)
Si2 C19 1.846(5)
Si2 C17 1.848(4)
Si2 C18 1.854(5)
Si2 C20 1.854(6)
Cl2 C01 1.764(4)
C17 C16 1.198(5)
C41 C40 1.187(6)
C01 H01A 0.9700
C01 H01B 0.9700
C18 H18A 0.9600
C18 H18B 0.9600
C18 H18C 0.9600
C2 H2A 0.9600
C2 H2B 0.9600
C2 H2C 0.9600
C37 H37A 0.9600
C37 H37B 0.9600
C37 H37C 0.9600
C54 H54A 0.9600
C54 H54B 0.9600
C54 H54C 0.9600
C1 H1A 0.9600
C1 H1B 0.9600
C1 H1C 0.9600
C51 H51 0.9300
C55 H55A 0.9600
C55 H55B 0.9600
C55 H55C 0.9600
C56 H56A 0.9600
C56 H56B 0.9600
C56 H56C 0.9600
C19 H19A 0.9600
C19 H19B 0.9600
C19 H19C 0.9600
C20 H20A 0.9600
C20 H20B 0.9600
C20 H20C 0.9600
C39 H39A 0.9600
C39 H39B 0.9600
C39 H39C 0.9600
C3 H3A 0.9600
C3 H3B 0.9600
C3 H3C 0.9600
C38 H38A 0.9600
C38 H38B 0.9600
C38 H38C 0.9600
